data_7234665
loop_
_publ_author_name
'Miroslaw Maczka'
'Anna Gagor'
'Nathalia Leal Marinho Costa'
'Waldeci Paraguassu'
'Adam Sieradzki'
'Adam Pikul'

_publ_section_title
;
 Temperature- and pressure-induced phase transitions in the niccolite-type
 formate framework of [H3N(CH3)4NH3][Mn2(HCOO)6]
;
_journal_name_full 'Journal of Materials Chemistry C'
_journal_page_first 3185
_journal_page_last 3194
_journal_paper_doi 10.1039/C6TC00611F
_journal_volume 4
_journal_year 2016
_chemical_formula_sum 'C10 H20 Mn2 N2 O12'
_chemical_formula_weight 470.16
_space_group_crystal_system monoclinic
_space_group_IT_number 9
_space_group_name_Hall 'C -2yc'
_space_group_name_H-M_alt 'C 1 c 1'
_atom_sites_solution_hydrogens geom
_cell_angle_alpha 90
_cell_angle_beta 90.190(2)
_cell_angle_gamma 90
_cell_formula_units_Z 4
_cell_length_a 8.5608(2)
_cell_length_b 15.3339(3)
_cell_length_c 13.6433(3)
_cell_measurement_reflns_used 6551
_cell_measurement_temperature 298(2)
_cell_measurement_theta_max 28.4360
_cell_measurement_theta_min 2.7400
_cell_volume 1790.95(7)
_computing_cell_refinement
;
CrysAlisPro, Agilent Technologies,
Version 1.171.37.35h (release 09-02-2015 CrysAlis171 .NET)
(compiled Feb  9 2015,16:26:32)
;
_computing_data_collection
;
CrysAlisPro, Agilent Technologies,
Version 1.171.37.35h (release 09-02-2015 CrysAlis171 .NET)
(compiled Feb  9 2015,16:26:32)
;
_computing_data_reduction
;
CrysAlisPro, Agilent Technologies,
Version 1.171.37.35h (release 09-02-2015 CrysAlis171 .NET)
(compiled Feb  9 2015,16:26:32)
;
_computing_structure_refinement 'SHELXL-2014/7 (Sheldrick, 2014)'
_diffrn_ambient_temperature 298(2)
_diffrn_detector 'CCD plate'
_diffrn_detector_area_resol_mean 8.4350
_diffrn_detector_type 'Sapphire1, long nozzle'
_diffrn_measured_fraction_theta_full 0.997
_diffrn_measured_fraction_theta_max 0.947
_diffrn_measurement_device 'four-circle diffractometer'
_diffrn_measurement_device_type 'Xcalibur, Sapphire1, long nozzle'
_diffrn_radiation_monochromator graphite
_diffrn_radiation_probe x-ray
_diffrn_radiation_type 'Mo K\a'
_diffrn_radiation_wavelength 0.71073
_diffrn_reflns_av_R_equivalents 0.0177
_diffrn_reflns_av_unetI/netI 0.0218
_diffrn_reflns_Laue_measured_fraction_full 0.997
_diffrn_reflns_Laue_measured_fraction_max 0.947
_diffrn_reflns_limit_h_max 11
_diffrn_reflns_limit_h_min -11
_diffrn_reflns_limit_k_max 20
_diffrn_reflns_limit_k_min -17
_diffrn_reflns_limit_l_max 17
_diffrn_reflns_limit_l_min -18
_diffrn_reflns_number 9298
_diffrn_reflns_point_group_measured_fraction_full 0.997
_diffrn_reflns_point_group_measured_fraction_max 0.947
_diffrn_reflns_theta_full 27.000
_diffrn_reflns_theta_max 28.321
_diffrn_reflns_theta_min 2.997
_diffrn_source 'Enhance (Mo) X-ray Source'
_exptl_absorpt_coefficient_mu 1.473
_exptl_absorpt_correction_T_max 1.00000
_exptl_absorpt_correction_T_min 0.86247
_exptl_absorpt_correction_type multi-scan
_exptl_absorpt_process_details
;
CrysAlisPro, Agilent Technologies,
Version 1.171.37.35h (release 09-02-2015 CrysAlis171 .NET)
(compiled Feb  9 2015,16:26:32)
Empirical absorption correction using spherical harmonics,
 implemented in SCALE3 ABSPACK scaling algorithm.
;
_exptl_crystal_density_diffrn 1.744
_exptl_crystal_description prism
_exptl_crystal_F_000 960
_exptl_crystal_size_max 0.21
_exptl_crystal_size_mid 0.18
_exptl_crystal_size_min 0.17
_refine_diff_density_max 1.689
_refine_diff_density_min -0.485
_refine_diff_density_rms 0.071
_refine_ls_abs_structure_details
;
 Refined as an inversion twin.
;
_refine_ls_abs_structure_Flack 0.34(2)
_refine_ls_extinction_coef .
_refine_ls_extinction_method none
_refine_ls_goodness_of_fit_ref 1.100
_refine_ls_hydrogen_treatment constr
_refine_ls_matrix_type full
_refine_ls_number_parameters 239
_refine_ls_number_reflns 3788
_refine_ls_number_restraints 10
_refine_ls_restrained_S_all 1.108
_refine_ls_R_factor_all 0.0347
_refine_ls_R_factor_gt 0.0327
_refine_ls_shift/su_max 0.001
_refine_ls_shift/su_mean 0.000
_refine_ls_structure_factor_coef Fsqd
_refine_ls_weighting_details 'w=1/[\s^2^(Fo^2^)+(0.0400P)^2^+3.0000P] where P=(Fo^2^+2Fc^2^)/3'
_refine_ls_weighting_scheme calc
_refine_ls_wR_factor_gt 0.0823
_refine_ls_wR_factor_ref 0.0836
_reflns_Friedel_coverage 0.996
_reflns_Friedel_fraction_full 0.997
_reflns_Friedel_fraction_max 0.948
_reflns_number_gt 3599
_reflns_number_total 3788
_reflns_threshold_expression 'I > 2\s(I)'
_cod_data_source_file J-Mater-Chem-C-2016-4-3185.cif
_cod_data_source_block 298K
_cod_original_cell_volume 1790.98(7)
_cod_original_sg_symbol_H-M 'C c'
_cod_database_code 7234665
_shelx_space_group_comment
;
The symmetry employed for this shelxl refinement is uniquely defined
by the following loop, which should always be used as a source of
symmetry information in preference to the above space-group names.
They are only intended as comments.
;

loop_
_space_group_symop_operation_xyz
'x, y, z'
'x, -y, z+1/2'
'x+1/2, y+1/2, z'
'x+1/2, -y+1/2, z+1/2'

loop_
_atom_site_label
_atom_site_type_symbol
_atom_site_fract_x
_atom_site_fract_y
_atom_site_fract_z
_atom_site_U_iso_or_equiv
_atom_site_adp_type
_atom_site_occupancy
_atom_site_site_symmetry_order
_atom_site_calc_flag
_atom_site_refinement_flags_posn
_atom_site_refinement_flags_adp
_atom_site_refinement_flags_occupancy
_atom_site_disorder_assembly
_atom_site_disorder_group
Mn1 Mn 0.21861(7) 0.83573(2) 0.98774(5) 0.01754(7) Uani 1 1 d . . . . .
Mn2 Mn 0.21677(7) 0.50202(3) 0.73566(5) 0.01820(7) Uani 1 1 d . . . . .
O1 O 0.3091(3) 0.93087(15) 0.88225(17) 0.0312(6) Uani 1 1 d . . . . .
O2 O 0.1342(2) 0.93931(15) 1.08489(17) 0.0291(6) Uani 1 1 d . . . . .
O3 O 0.3112(3) 0.73677(15) 0.88936(18) 0.0319(6) Uani 1 1 d . . . . .
O4 O 0.1302(3) 0.73843(15) 1.09299(18) 0.0342(6) Uani 1 1 d . . . . .
O5 O 0.4443(3) 0.83238(16) 1.0555(2) 0.0386(7) Uani 1 1 d . . . . .
O6 O 0.0009(3) 0.83416(14) 0.90597(19) 0.0327(6) Uani 1 1 d . . . . .
O7 O 0.4402(3) 0.49387(14) 0.66035(19) 0.0321(6) Uani 1 1 d . . . . .
O8 O 0.3193(3) 0.60731(16) 0.8193(2) 0.0415(7) Uani 1 1 d . . . . .
O9 O -0.0058(3) 0.50726(14) 0.81042(18) 0.0296(6) Uani 1 1 d . . . . .
O10 O 0.1082(3) 0.39464(16) 0.65235(17) 0.0329(6) Uani 1 1 d . . . . .
O11 O 0.1314(3) 0.59777(19) 0.6347(2) 0.0486(7) Uani 1 1 d . . . . .
O12 O 0.2998(2) 0.39617(15) 0.83123(18) 0.0299(6) Uani 1 1 d . . . . .
C1 C 0.2491(4) 0.6679(2) 0.8595(3) 0.0287(8) Uani 1 1 d . . . . .
H1 H 0.1419 0.6619 0.8681 0.034 Uiso 1 1 calc R U . . .
C2 C 0.1750(4) 0.6626(2) 1.1047(2) 0.0270(8) Uani 1 1 d . . . . .
H2 H 0.2683 0.6470 1.0747 0.032 Uiso 1 1 calc R U . . .
C3 C -0.0691(4) 0.8968(2) 0.8716(2) 0.0278(7) Uani 1 1 d . . . . .
H3 H -0.0193 0.9505 0.8760 0.033 Uiso 1 1 calc R U . . .
C4 C 0.4967(4) 0.8806(2) 1.1194(2) 0.0330(8) Uani 1 1 d . . . . .
H4 H 0.4232 0.9039 1.1622 0.040 Uiso 1 1 calc R U . . .
C5 C -0.0046(4) 0.9429(2) 1.1150(2) 0.0257(7) Uani 1 1 d . . . . .
H5 H -0.0696 0.8955 1.1026 0.031 Uiso 1 1 calc R U . . .
C6 C 0.4406(4) 0.9649(2) 0.8792(2) 0.0294(8) Uani 1 1 d . . . . .
H6 H 0.5044 0.9578 0.9340 0.035 Uiso 1 1 calc R U . . .
C11 C 0.2028(5) 0.8218(3) 0.6363(3) 0.0432(10) Uani 1 1 d . . . . .
H11A H 0.0902 0.8255 0.6428 0.052 Uiso 1 1 calc R U . . .
H11B H 0.2389 0.7742 0.6775 0.052 Uiso 1 1 calc R U . . .
C12 C 0.2437(5) 0.8015(3) 0.5284(3) 0.0526(11) Uani 1 1 d D . . . .
H12A H 0.3556 0.8065 0.5194 0.063 Uiso 1 1 calc R U . . .
H12B H 0.2137 0.7420 0.5133 0.063 Uiso 1 1 calc R U . . .
C13 C 0.1629(5) 0.8617(3) 0.4610(3) 0.0523(10) Uani 1 1 d D U . . .
H13A H 0.1936 0.9210 0.4764 0.063 Uiso 1 1 calc R U . . .
H13B H 0.0511 0.8570 0.4710 0.063 Uiso 1 1 calc R U . . .
C14 C 0.1997(6) 0.8429(2) 0.3520(3) 0.0465(11) Uani 1 1 d D . . . .
H14A H 0.1634 0.8911 0.3118 0.056 Uiso 1 1 calc R U . . .
H14B H 0.3118 0.8376 0.3434 0.056 Uiso 1 1 calc R U . . .
N1 N 0.1223(3) 0.76116(19) 0.3200(2) 0.0334(7) Uani 1 1 d . . . . .
H1A H 0.1740 0.7156 0.3443 0.050 Uiso 1 1 calc R U . . .
H1B H 0.1220 0.7584 0.2549 0.050 Uiso 1 1 calc R U . . .
H1C H 0.0244 0.7604 0.3418 0.050 Uiso 1 1 calc R U . . .
N2 N 0.2737(3) 0.90418(18) 0.6710(2) 0.0322(6) Uani 1 1 d . . . . .
H2A H 0.2301 0.9489 0.6396 0.048 Uiso 1 1 calc R U . . .
H2B H 0.3758 0.9034 0.6592 0.048 Uiso 1 1 calc R U . . .
H2C H 0.2577 0.9098 0.7351 0.048 Uiso 1 1 calc R U . . .

loop_
_atom_site_aniso_label
_atom_site_aniso_U_11
_atom_site_aniso_U_22
_atom_site_aniso_U_33
_atom_site_aniso_U_23
_atom_site_aniso_U_13
_atom_site_aniso_U_12
Mn1 0.01580(14) 0.01738(13) 0.01946(14) -0.0008(2) 0.00056(12) 0.0000(2)
Mn2 0.01623(14) 0.01709(14) 0.02129(15) 0.00009(12) 0.00084(12) -0.00023(12)
O1 0.0294(11) 0.0353(12) 0.0291(11) 0.0068(10) 0.0034(9) -0.0105(10)
O2 0.0212(10) 0.0274(10) 0.0386(12) -0.0081(9) 0.0076(10) -0.0008(9)
O3 0.0310(12) 0.0244(10) 0.0403(12) -0.0159(9) 0.0020(10) 0.0014(9)
O4 0.0344(13) 0.0294(11) 0.0388(12) 0.0105(10) 0.0067(11) 0.0066(10)
O5 0.0302(12) 0.0373(13) 0.0483(14) -0.0145(10) -0.0137(11) 0.0033(10)
O6 0.0222(11) 0.0299(11) 0.0460(13) 0.0082(10) -0.0133(10) -0.0007(9)
O7 0.0269(12) 0.0301(12) 0.0393(13) 0.0037(10) 0.0094(11) -0.0016(9)
O8 0.0322(12) 0.0317(12) 0.0606(16) -0.0246(11) -0.0009(12) -0.0011(10)
O9 0.0225(11) 0.0309(11) 0.0354(12) 0.0089(9) 0.0134(10) 0.0000(9)
O10 0.0274(11) 0.0325(11) 0.0388(12) -0.0172(9) 0.0000(10) -0.0001(10)
O11 0.0331(13) 0.0588(15) 0.0540(15) 0.0317(12) -0.0017(12) 0.0089(12)
O12 0.0166(9) 0.0294(11) 0.0437(12) 0.0107(10) -0.0071(9) -0.0049(8)
C1 0.0231(15) 0.0299(15) 0.0330(15) -0.0095(13) 0.0013(13) 0.0005(12)
C2 0.0265(15) 0.0299(15) 0.0246(14) 0.0057(12) 0.0021(13) 0.0051(12)
C3 0.0231(14) 0.0272(14) 0.0330(15) 0.0045(12) -0.0056(12) -0.0043(12)
C4 0.0242(15) 0.0442(18) 0.0306(16) -0.0120(14) 0.0004(13) 0.0011(14)
C5 0.0234(14) 0.0263(13) 0.0275(14) -0.0015(12) 0.0064(12) -0.0023(11)
C6 0.0287(15) 0.0334(15) 0.0263(14) 0.0038(13) 0.0012(13) -0.0046(13)
C11 0.059(2) 0.0424(19) 0.0285(16) 0.0018(14) -0.0045(16) -0.0209(16)
C12 0.067(3) 0.045(2) 0.046(2) -0.0047(18) 0.004(2) -0.0182(19)
C13 0.0512(16) 0.0486(16) 0.0570(17) -0.0085(14) -0.0034(14) 0.0010(14)
C14 0.059(2) 0.045(2) 0.0347(18) -0.0027(17) 0.0017(18) -0.0112(19)
N1 0.0319(13) 0.0365(14) 0.0318(13) -0.0096(11) -0.0010(11) 0.0068(12)
N2 0.0294(13) 0.0373(14) 0.0299(13) -0.0051(11) -0.0059(11) 0.0017(11)

loop_
_atom_type_symbol
_atom_type_description
_atom_type_scat_dispersion_real
_atom_type_scat_dispersion_imag
_atom_type_scat_source
C C 0.0033 0.0016 'International Tables Vol C Tables 4.2.6.8 and 6.1.1.4'
H H 0.0000 0.0000 'International Tables Vol C Tables 4.2.6.8 and 6.1.1.4'
N N 0.0061 0.0033 'International Tables Vol C Tables 4.2.6.8 and 6.1.1.4'
O O 0.0106 0.0060 'International Tables Vol C Tables 4.2.6.8 and 6.1.1.4'
Mn Mn 0.3368 0.7283 'International Tables Vol C Tables 4.2.6.8 and 6.1.1.4'

loop_
_geom_angle_atom_site_label_1
_geom_angle_atom_site_label_2
_geom_angle_atom_site_label_3
_geom_angle
_geom_angle_site_symmetry_1
_geom_angle_site_symmetry_3
O5 Mn1 O6 174.29(12) . .
O5 Mn1 O3 85.38(10) . .
O6 Mn1 O3 89.38(9) . .
O5 Mn1 O2 93.17(9) . .
O6 Mn1 O2 91.97(9) . .
O3 Mn1 O2 177.39(9) . .
O5 Mn1 O1 88.80(10) . .
O6 Mn1 O1 88.55(9) . .
O3 Mn1 O1 85.92(9) . .
O2 Mn1 O1 91.88(8) . .
O5 Mn1 O4 90.80(10) . .
O6 Mn1 O4 91.78(9) . .
O3 Mn1 O4 93.23(8) . .
O2 Mn1 O4 88.96(9) . .
O1 Mn1 O4 179.09(10) . .
O11 Mn2 O8 87.98(11) . .
O11 Mn2 O9 88.76(10) . .
O8 Mn2 O9 94.60(10) . .
O11 Mn2 O7 91.98(10) . .
O8 Mn2 O7 86.33(10) . .
O9 Mn2 O7 178.83(10) . .
O11 Mn2 O12 175.70(12) . .
O8 Mn2 O12 96.22(10) . .
O9 Mn2 O12 91.79(9) . .
O7 Mn2 O12 87.40(9) . .
O11 Mn2 O10 92.18(11) . .
O8 Mn2 O10 178.87(11) . .
O9 Mn2 O10 84.29(9) . .
O7 Mn2 O10 94.78(9) . .
O12 Mn2 O10 83.64(9) . .
C6 O1 Mn1 128.6(2) . .
C5 O2 Mn1 122.8(2) . .
C1 O3 Mn1 129.4(2) . .
C2 O4 Mn1 127.9(2) . .
C4 O5 Mn1 128.3(2) . .
C3 O6 Mn1 127.4(2) . .
C5 O7 Mn2 121.7(2) 4_564 .
C1 O8 Mn2 126.7(2) . .
C6 O9 Mn2 132.1(2) 3_445 .
C2 O10 Mn2 127.4(2) 2_564 .
C4 O11 Mn2 128.2(2) 4_464 .
C3 O12 Mn2 123.0(2) 3_545 .
O8 C1 O3 124.9(3) . .
O8 C1 H1 117.5 . .
O3 C1 H1 117.5 . .
O4 C2 O10 126.4(3) . 2_565
O4 C2 H2 116.8 . .
O10 C2 H2 116.8 2_565 .
O6 C3 O12 127.0(3) . 3_455
O6 C3 H3 116.5 . .
O12 C3 H3 116.5 3_455 .
O11 C4 O5 129.0(3) 4_565 .
O11 C4 H4 115.5 4_565 .
O5 C4 H4 115.5 . .
O7 C5 O2 123.8(3) 4_465 .
O7 C5 H5 118.1 4_465 .
O2 C5 H5 118.1 . .
O9 C6 O1 126.0(3) 3 .
O9 C6 H6 117.0 3 .
O1 C6 H6 117.0 . .
N2 C11 C12 112.5(3) . .
N2 C11 H11A 109.1 . .
C12 C11 H11A 109.1 . .
N2 C11 H11B 109.1 . .
C12 C11 H11B 109.1 . .
H11A C11 H11B 107.8 . .
C13 C12 C11 111.2(3) . .
C13 C12 H12A 109.4 . .
C11 C12 H12A 109.4 . .
C13 C12 H12B 109.4 . .
C11 C12 H12B 109.4 . .
H12A C12 H12B 108.0 . .
C12 C13 C14 112.7(3) . .
C12 C13 H13A 109.0 . .
C14 C13 H13A 109.0 . .
C12 C13 H13B 109.0 . .
C14 C13 H13B 109.0 . .
H13A C13 H13B 107.8 . .
N1 C14 C13 110.3(3) . .
N1 C14 H14A 109.6 . .
C13 C14 H14A 109.6 . .
N1 C14 H14B 109.6 . .
C13 C14 H14B 109.6 . .
H14A C14 H14B 108.1 . .
C14 N1 H1A 109.5 . .
C14 N1 H1B 109.5 . .
H1A N1 H1B 109.5 . .
C14 N1 H1C 109.5 . .
H1A N1 H1C 109.5 . .
H1B N1 H1C 109.5 . .
C11 N2 H2A 109.5 . .
C11 N2 H2B 109.5 . .
H2A N2 H2B 109.5 . .
C11 N2 H2C 109.5 . .
H2A N2 H2C 109.5 . .
H2B N2 H2C 109.5 . .

loop_
_geom_bond_atom_site_label_1
_geom_bond_atom_site_label_2
_geom_bond_distance
_geom_bond_site_symmetry_2
Mn1 O5 2.140(3) .
Mn1 O6 2.169(2) .
Mn1 O3 2.177(2) .
Mn1 O2 2.193(2) .
Mn1 O1 2.192(2) .
Mn1 O4 2.207(2) .
Mn2 O11 2.140(3) .
Mn2 O8 2.162(2) .
Mn2 O9 2.166(2) .
Mn2 O7 2.178(3) .
Mn2 O12 2.199(2) .
Mn2 O10 2.205(2) .
O1 C6 1.242(4) .
O2 C5 1.259(4) .
O3 C1 1.250(4) .
O4 C2 1.235(4) .
O5 C4 1.227(4) .
O6 C3 1.224(4) .
O7 C5 1.244(4) 4_564
O8 C1 1.236(4) .
O9 C6 1.232(4) 3_445
O10 C2 1.233(4) 2_564
O11 C4 1.217(4) 4_464
O12 C3 1.248(4) 3_545
C1 H1 0.9300 .
C2 O10 1.233(4) 2_565
C2 H2 0.9300 .
C3 O12 1.248(4) 3_455
C3 H3 0.9300 .
C4 O11 1.217(4) 4_565
C4 H4 0.9300 .
C5 O7 1.244(4) 4_465
C5 H5 0.9300 .
C6 O9 1.232(4) 3
C6 H6 0.9300 .
C11 N2 1.479(5) .
C11 C12 1.545(6) .
C11 H11A 0.9700 .
C11 H11B 0.9700 .
C12 C13 1.474(4) .
C12 H12A 0.9700 .
C12 H12B 0.9700 .
C13 C14 1.549(6) .
C13 H13A 0.9700 .
C13 H13B 0.9700 .
C14 N1 1.483(5) .
C14 H14A 0.9700 .
C14 H14B 0.9700 .
N1 H1A 0.8900 .
N1 H1B 0.8900 .
N1 H1C 0.8900 .
N2 H2A 0.8900 .
N2 H2B 0.8900 .
N2 H2C 0.8900 .

loop_
_geom_hbond_atom_site_label_D
_geom_hbond_atom_site_label_H
_geom_hbond_atom_site_label_A
_geom_hbond_distance_DH
_geom_hbond_distance_HA
_geom_hbond_distance_DA
_geom_hbond_angle_DHA
_geom_hbond_site_symmetry_A
N1 H1A O12 0.89 2.03 2.855(4) 153.2 2_564
N1 H1B O4 0.89 2.23 3.118(4) 174.5 1_554
N1 H1C O3 0.89 1.94 2.829(4) 178.0 4_464
N2 H2A O2 0.89 2.04 2.925(4) 172.2 2_574
N2 H2A O7 0.89 2.59 3.171(4) 123.5 3_455
N2 H2B O10 0.89 2.00 2.880(4) 171.6 3
N2 H2C O1 0.89 2.08 2.926(4) 158.7 .
